data_4076342
loop_
_publ_author_name
'Tan, Runyu'
'Chiu, Frederick Sin Nang'
'Hadzovic, Alen'
'Song, Datong'

_publ_section_title
;
 Construction of Rhodium(I) and Gold(I) Macrocycles by Transferring a
 Phosphine-Functionalized 4,5-Diazafluorenide Ligand from Its Copper(I)
 N-Heterocyclic Carbene Complex
;
_journal_issue 6
_journal_name_full Organometallics
_journal_page_first 2184
_journal_paper_doi 10.1021/om200994b
_journal_volume 31
_journal_year 2012
_chemical_formula_sum 'C66 H64 N4 P2 Rh2'
_chemical_formula_weight 1180.97
_chemical_name_systematic
; 
 ? 
;
_space_group_IT_number 14
_symmetry_cell_setting monoclinic
_symmetry_space_group_name_Hall '-P 2yn'
_symmetry_space_group_name_H-M 'P 1 21/n 1'
_atom_sites_solution_hydrogens geom
_atom_sites_solution_primary direct
_atom_sites_solution_secondary difmap
_audit_creation_method SHELXL-97
_cell_angle_alpha 90.00
_cell_angle_beta 118.29(3)
_cell_angle_gamma 90.00
_cell_formula_units_Z 2
_cell_length_a 15.888(3)
_cell_length_b 11.603(2)
_cell_length_c 16.131(3)
_cell_measurement_reflns_used 6004
_cell_measurement_temperature 396(2)
_cell_measurement_theta_max 27.50
_cell_measurement_theta_min 2.27
_cell_volume 2618.5(11)
_computing_structure_refinement 'SHELXL-97 (Sheldrick, 2008)'
_computing_structure_solution 'SHELXS-97 (Sheldrick, 2008)'
_diffrn_ambient_temperature 396(2)
_diffrn_measured_fraction_theta_full 0.999
_diffrn_measured_fraction_theta_max 0.999
_diffrn_radiation_monochromator graphite
_diffrn_radiation_source 'fine-focus sealed tube'
_diffrn_radiation_type MoK\a
_diffrn_radiation_wavelength 0.71073
_diffrn_reflns_av_R_equivalents 0.0390
_diffrn_reflns_av_sigmaI/netI 0.0382
_diffrn_reflns_limit_h_max 20
_diffrn_reflns_limit_h_min -20
_diffrn_reflns_limit_k_max 14
_diffrn_reflns_limit_k_min -15
_diffrn_reflns_limit_l_max 20
_diffrn_reflns_limit_l_min -20
_diffrn_reflns_number 22766
_diffrn_reflns_theta_full 27.50
_diffrn_reflns_theta_max 27.50
_diffrn_reflns_theta_min 2.27
_exptl_absorpt_coefficient_mu 0.739
_exptl_absorpt_correction_T_max 0.9570
_exptl_absorpt_correction_T_min 0.8662
_exptl_absorpt_correction_type multi-scan
_exptl_absorpt_process_details 'bruker apex 2'
_exptl_crystal_colour purple-brown
_exptl_crystal_density_diffrn 1.498
_exptl_crystal_density_method 'not measured'
_exptl_crystal_description block
_exptl_crystal_F_000 1216
_exptl_crystal_size_max 0.20
_exptl_crystal_size_mid 0.15
_exptl_crystal_size_min 0.06
_refine_diff_density_max 0.449
_refine_diff_density_min -0.332
_refine_diff_density_rms 0.076
_refine_ls_extinction_method none
_refine_ls_goodness_of_fit_ref 1.041
_refine_ls_hydrogen_treatment constr
_refine_ls_matrix_type full
_refine_ls_number_parameters 334
_refine_ls_number_reflns 6004
_refine_ls_number_restraints 0
_refine_ls_restrained_S_all 1.041
_refine_ls_R_factor_all 0.0400
_refine_ls_R_factor_gt 0.0292
_refine_ls_shift/su_max 0.003
_refine_ls_shift/su_mean 0.000
_refine_ls_structure_factor_coef Fsqd
_refine_ls_weighting_details 'calc w=1/[\s^2^(Fo^2^)+(0.0327P)^2^+0.8712P] where P=(Fo^2^+2Fc^2^)/3'
_refine_ls_weighting_scheme calc
_refine_ls_wR_factor_gt 0.0668
_refine_ls_wR_factor_ref 0.0710
_reflns_number_gt 4994
_reflns_number_total 6004
_reflns_threshold_expression >2sigma(I)
_cod_data_source_file om200994b_si_001.cif
_cod_data_source_block 2c
_cod_original_cell_volume 2618.4(9)
_cod_original_sg_symbol_H-M P2(1)/n
_cod_database_code 4076342

loop_
_symmetry_equiv_pos_as_xyz
'x, y, z'
'-x+1/2, y+1/2, -z+1/2'
'-x, -y, -z'
'x-1/2, -y-1/2, z-1/2'

loop_
_atom_site_label
_atom_site_type_symbol
_atom_site_fract_x
_atom_site_fract_y
_atom_site_fract_z
_atom_site_U_iso_or_equiv
_atom_site_adp_type
_atom_site_occupancy
_atom_site_symmetry_multiplicity
_atom_site_calc_flag
_atom_site_refinement_flags
C1 C 0.74433(15) -0.1075(2) 0.21753(15) 0.0205(5) Uani 1 1 d .
H1A H 0.7917 -0.1636 0.2374 0.025 Uiso 1 1 calc R
C2 C 0.66478(15) -0.1250(2) 0.23180(16) 0.0230(5) Uani 1 1 d .
H2A H 0.6606 -0.1928 0.2604 0.028 Uiso 1 1 calc R
C3 C 0.59266(16) -0.0448(2) 0.20477(16) 0.0226(5) Uani 1 1 d .
H3A H 0.5400 -0.0587 0.2139 0.027 Uiso 1 1 calc R
C4 C 0.60021(14) 0.0589(2) 0.16302(15) 0.0180(5) Uani 1 1 d .
C5 C 0.54284(14) 0.1577(2) 0.12313(15) 0.0196(5) Uani 1 1 d .
C6 C 0.58781(14) 0.22439(19) 0.08182(15) 0.0182(5) Uani 1 1 d .
C7 C 0.56787(15) 0.3267(2) 0.02905(16) 0.0224(5) Uani 1 1 d .
H7A H 0.5135 0.3697 0.0155 0.027 Uiso 1 1 calc R
C8 C 0.63089(16) 0.3615(2) -0.00203(16) 0.0249(5) Uani 1 1 d .
H8A H 0.6188 0.4293 -0.0366 0.030 Uiso 1 1 calc R
C9 C 0.71383(15) 0.2965(2) 0.01745(16) 0.0219(5) Uani 1 1 d .
H9A H 0.7543 0.3230 -0.0053 0.026 Uiso 1 1 calc R
C10 C 0.67498(14) 0.16746(19) 0.09886(15) 0.0173(4) Uani 1 1 d .
C11 C 0.68318(14) 0.06767(19) 0.15009(15) 0.0165(4) Uani 1 1 d .
C12 C 0.44390(14) 0.1735(2) 0.11207(16) 0.0215(5) Uani 1 1 d .
H12A H 0.4259 0.2541 0.1011 0.026 Uiso 1 1 calc R
H12B H 0.4428 0.1495 0.1692 0.026 Uiso 1 1 calc R
C13 C 0.37276(14) 0.1005(2) 0.02832(16) 0.0206(5) Uani 1 1 d .
H13A H 0.3994 0.0236 0.0361 0.025 Uiso 1 1 calc R
H13B H 0.3706 0.1325 -0.0282 0.025 Uiso 1 1 calc R
C14 C 0.19709(15) 0.2299(2) -0.01658(15) 0.0210(5) Uani 1 1 d .
C15 C 0.22849(19) 0.3152(2) -0.05578(17) 0.0319(6) Uani 1 1 d .
H15A H 0.2829 0.3032 -0.0623 0.038 Uiso 1 1 calc R
C16 C 0.1789(2) 0.4184(3) -0.0852(2) 0.0468(8) Uani 1 1 d .
H16A H 0.2009 0.4755 -0.1106 0.056 Uiso 1 1 calc R
C17 C 0.0976(2) 0.4372(3) -0.0772(2) 0.0484(8) Uani 1 1 d .
H17A H 0.0639 0.5059 -0.0988 0.058 Uiso 1 1 calc R
C18 C 0.06654(19) 0.3548(2) -0.03764(19) 0.0382(7) Uani 1 1 d .
H18A H 0.0119 0.3679 -0.0316 0.046 Uiso 1 1 calc R
C19 C 0.11530(16) 0.2526(2) -0.00665(17) 0.0261(5) Uani 1 1 d .
H19A H 0.0940 0.1978 0.0212 0.031 Uiso 1 1 calc R
C20 C 0.26821(14) 0.05332(19) 0.12507(15) 0.0174(5) Uani 1 1 d .
C21 C 0.27837(15) 0.1382(2) 0.19028(16) 0.0223(5) Uani 1 1 d .
H21A H 0.2715 0.2154 0.1727 0.027 Uiso 1 1 calc R
C22 C 0.29868(16) 0.1086(2) 0.28125(17) 0.0298(6) Uani 1 1 d .
H22A H 0.3052 0.1659 0.3242 0.036 Uiso 1 1 calc R
C23 C 0.30915(17) -0.0055(3) 0.30825(18) 0.0334(6) Uani 1 1 d .
H23A H 0.3213 -0.0253 0.3688 0.040 Uiso 1 1 calc R
C24 C 0.30151(16) -0.0900(2) 0.24480(18) 0.0285(6) Uani 1 1 d .
H24A H 0.3103 -0.1668 0.2635 0.034 Uiso 1 1 calc R
C25 C 0.28091(15) -0.0619(2) 0.15367(17) 0.0223(5) Uani 1 1 d .
H25A H 0.2755 -0.1197 0.1115 0.027 Uiso 1 1 calc R
C26 C 0.92854(14) 0.1397(2) 0.07894(16) 0.0203(5) Uani 1 1 d .
H26A H 0.8908 0.1737 0.0163 0.024 Uiso 1 1 calc R
C27 C 0.95490(15) 0.0258(2) 0.07699(16) 0.0208(5) Uani 1 1 d .
H27A H 0.9311 -0.0053 0.0133 0.025 Uiso 1 1 calc R
C28 C 1.04736(15) -0.0294(2) 0.14943(17) 0.0240(5) Uani 1 1 d .
H28A H 1.0968 0.0291 0.1755 0.029 Uiso 1 1 calc R
H28B H 1.0674 -0.0866 0.1185 0.029 Uiso 1 1 calc R
C29 C 1.03746(16) -0.0870(2) 0.22961(17) 0.0257(5) Uani 1 1 d .
H29A H 1.0215 -0.1677 0.2144 0.031 Uiso 1 1 calc R
H29B H 1.0983 -0.0833 0.2867 0.031 Uiso 1 1 calc R
C30 C 0.96126(15) -0.0306(2) 0.24730(16) 0.0211(5) Uani 1 1 d .
H30A H 0.9408 -0.0781 0.2848 0.025 Uiso 1 1 calc R
C31 C 0.95435(15) 0.0893(2) 0.25916(15) 0.0215(5) Uani 1 1 d .
H31A H 0.9301 0.1093 0.3030 0.026 Uiso 1 1 calc R
C32 C 1.02307(16) 0.1774(2) 0.25464(17) 0.0264(5) Uani 1 1 d .
H32A H 1.0843 0.1411 0.2728 0.032 Uiso 1 1 calc R
H32B H 1.0330 0.2394 0.2987 0.032 Uiso 1 1 calc R
C33 C 0.98339(16) 0.2271(2) 0.15484(17) 0.0259(5) Uani 1 1 d .
H33A H 0.9416 0.2914 0.1481 0.031 Uiso 1 1 calc R
H33B H 1.0360 0.2562 0.1464 0.031 Uiso 1 1 calc R
N1 N 0.75387(12) -0.01201(16) 0.17604(13) 0.0170(4) Uani 1 1 d .
N2 N 0.73600(12) 0.19954(16) 0.06677(13) 0.0185(4) Uani 1 1 d .
P1 P 0.24903(4) 0.08542(5) 0.00642(4) 0.01588(12) Uani 1 1 d .
Rh1 Rh 0.846799(11) 0.035256(15) 0.123319(11) 0.01511(6) Uani 1 1 d .

loop_
_atom_site_aniso_label
_atom_site_aniso_U_11
_atom_site_aniso_U_22
_atom_site_aniso_U_33
_atom_site_aniso_U_23
_atom_site_aniso_U_13
_atom_site_aniso_U_12
C1 0.0200(10) 0.0217(12) 0.0158(11) 0.0009(9) 0.0053(9) -0.0004(9)
C2 0.0262(11) 0.0240(13) 0.0186(12) 0.0026(10) 0.0103(10) -0.0060(10)
C3 0.0212(10) 0.0285(13) 0.0206(12) -0.0033(10) 0.0121(9) -0.0096(10)
C4 0.0149(9) 0.0239(13) 0.0149(11) -0.0056(9) 0.0068(9) -0.0056(9)
C5 0.0143(9) 0.0253(13) 0.0182(11) -0.0078(9) 0.0069(9) -0.0046(9)
C6 0.0142(9) 0.0206(12) 0.0167(11) -0.0070(9) 0.0047(9) -0.0029(9)
C7 0.0175(10) 0.0222(13) 0.0230(12) -0.0038(10) 0.0059(9) 0.0021(9)
C8 0.0259(11) 0.0212(13) 0.0220(12) 0.0035(10) 0.0069(10) 0.0004(10)
C9 0.0230(11) 0.0213(12) 0.0223(12) 0.0003(10) 0.0115(10) -0.0043(10)
C10 0.0157(9) 0.0179(12) 0.0161(11) -0.0041(9) 0.0058(9) -0.0043(9)
C11 0.0158(10) 0.0178(11) 0.0153(11) -0.0042(9) 0.0070(9) -0.0038(8)
C12 0.0151(10) 0.0263(13) 0.0232(12) -0.0079(10) 0.0092(9) -0.0042(9)
C13 0.0152(10) 0.0276(13) 0.0195(12) -0.0045(10) 0.0085(9) -0.0048(9)
C14 0.0222(11) 0.0164(12) 0.0156(11) -0.0002(9) 0.0018(9) -0.0003(9)
C15 0.0398(14) 0.0244(14) 0.0237(14) 0.0028(11) 0.0087(11) -0.0047(11)
C16 0.072(2) 0.0234(15) 0.0266(15) 0.0064(12) 0.0079(15) -0.0094(15)
C17 0.064(2) 0.0246(16) 0.0294(16) 0.0003(12) -0.0007(15) 0.0141(14)
C18 0.0358(14) 0.0298(15) 0.0315(15) -0.0066(12) 0.0016(12) 0.0140(12)
C19 0.0243(11) 0.0222(13) 0.0236(13) -0.0029(10) 0.0046(10) 0.0006(10)
C20 0.0116(9) 0.0216(12) 0.0180(11) 0.0022(9) 0.0061(8) -0.0008(8)
C21 0.0209(10) 0.0234(13) 0.0212(12) 0.0013(10) 0.0089(9) 0.0014(10)
C22 0.0259(12) 0.0412(16) 0.0203(13) -0.0027(11) 0.0092(10) 0.0019(11)
C23 0.0273(12) 0.0513(18) 0.0194(13) 0.0142(12) 0.0093(11) 0.0063(12)
C24 0.0192(11) 0.0297(15) 0.0317(14) 0.0155(12) 0.0079(10) 0.0043(10)
C25 0.0171(10) 0.0216(13) 0.0268(13) 0.0031(10) 0.0092(10) 0.0015(9)
C26 0.0155(10) 0.0250(13) 0.0216(12) 0.0040(10) 0.0097(9) -0.0032(9)
C27 0.0160(10) 0.0282(13) 0.0213(12) 0.0000(10) 0.0113(9) -0.0007(9)
C28 0.0169(10) 0.0265(13) 0.0286(13) -0.0009(11) 0.0107(10) 0.0006(10)
C29 0.0187(10) 0.0272(14) 0.0271(13) 0.0061(11) 0.0076(10) 0.0048(10)
C30 0.0162(10) 0.0277(13) 0.0162(11) 0.0037(10) 0.0050(9) 0.0004(10)
C31 0.0153(10) 0.0286(13) 0.0162(11) -0.0015(10) 0.0038(9) -0.0025(10)
C32 0.0211(11) 0.0296(14) 0.0239(13) -0.0069(11) 0.0067(10) -0.0067(10)
C33 0.0216(11) 0.0237(13) 0.0322(14) -0.0012(11) 0.0125(10) -0.0065(10)
N1 0.0154(8) 0.0197(10) 0.0140(9) 0.0004(7) 0.0054(7) -0.0013(7)
N2 0.0161(8) 0.0195(10) 0.0202(10) -0.0023(8) 0.0089(8) -0.0032(8)
P1 0.0133(2) 0.0172(3) 0.0168(3) 0.0001(2) 0.0068(2) -0.0014(2)
Rh1 0.01170(8) 0.01756(10) 0.01522(9) 0.00026(7) 0.00569(7) -0.00127(7)

loop_
_atom_type_symbol
_atom_type_description
_atom_type_scat_dispersion_real
_atom_type_scat_dispersion_imag
_atom_type_scat_source
C C 0.0033 0.0016 'International Tables Vol C Tables 4.2.6.8 and 6.1.1.4'
H H 0.0000 0.0000 'International Tables Vol C Tables 4.2.6.8 and 6.1.1.4'
N N 0.0061 0.0033 'International Tables Vol C Tables 4.2.6.8 and 6.1.1.4'
P P 0.1023 0.0942 'International Tables Vol C Tables 4.2.6.8 and 6.1.1.4'
Rh Rh -1.1178 0.9187 'International Tables Vol C Tables 4.2.6.8 and 6.1.1.4'

loop_
_geom_angle_atom_site_label_1
_geom_angle_atom_site_label_2
_geom_angle_atom_site_label_3
_geom_angle
_geom_angle_site_symmetry_1
_geom_angle_site_symmetry_3
N1 C1 C2 121.8(2) . .
C3 C2 C1 122.0(2) . .
C2 C3 C4 118.8(2) . .
C3 C4 C5 136.5(2) . .
C3 C4 C11 115.0(2) . .
C5 C4 C11 108.33(19) . .
C6 C5 C4 107.27(18) . .
C6 C5 C12 127.5(2) . .
C4 C5 C12 124.2(2) . .
C7 C6 C5 136.6(2) . .
C7 C6 C10 115.05(19) . .
C5 C6 C10 108.3(2) . .
C8 C7 C6 118.3(2) . .
C7 C8 C9 121.6(2) . .
N2 C9 C8 122.6(2) . .
N2 C10 C11 125.09(19) . .
N2 C10 C6 127.0(2) . .
C11 C10 C6 107.82(18) . .
N1 C11 C10 125.44(19) . .
N1 C11 C4 126.2(2) . .
C10 C11 C4 108.19(19) . .
C5 C12 C13 109.15(18) . .
C12 C13 P1 119.72(15) . .
C15 C14 C19 117.9(2) . .
C15 C14 P1 121.44(19) . .
C19 C14 P1 120.09(18) . .
C16 C15 C14 120.2(3) . .
C17 C16 C15 120.8(3) . .
C18 C17 C16 119.7(3) . .
C17 C18 C19 120.5(3) . .
C18 C19 C14 120.8(3) . .
C21 C20 C25 118.7(2) . .
C21 C20 P1 123.28(17) . .
C25 C20 P1 117.83(17) . .
C22 C21 C20 120.6(2) . .
C23 C22 C21 120.3(2) . .
C22 C23 C24 119.5(2) . .
C23 C24 C25 120.9(2) . .
C24 C25 C20 120.0(2) . .
C27 C26 C33 126.3(2) . .
C27 C26 Rh1 72.88(12) . .
C33 C26 Rh1 108.60(15) . .
C26 C27 C28 125.1(2) . .
C26 C27 Rh1 69.47(12) . .
C28 C27 Rh1 112.94(15) . .
C27 C28 C29 112.68(18) . .
C30 C29 C28 112.43(19) . .
C31 C30 C29 124.7(2) . .
C31 C30 Rh1 71.61(13) . .
C29 C30 Rh1 112.61(15) . .
C30 C31 C32 123.4(2) . .
C30 C31 Rh1 69.41(12) . .
C32 C31 Rh1 113.03(15) . .
C31 C32 C33 110.77(18) . .
C26 C33 C32 113.0(2) . .
C1 N1 C11 116.35(18) . .
C1 N1 Rh1 133.42(15) . .
C11 N1 Rh1 109.60(14) . .
C9 N2 C10 115.43(19) . .
C9 N2 Rh1 145.16(15) . .
C10 N2 Rh1 99.32(14) . .
C14 P1 C20 103.57(10) . .
C14 P1 C13 106.93(11) . .
C20 P1 C13 100.74(10) . .
C14 P1 Rh1 108.83(8) . 3_655
C20 P1 Rh1 121.45(7) . 3_655
C13 P1 Rh1 114.03(8) . 3_655
N1 Rh1 C30 88.69(8) . .
N1 Rh1 C26 160.53(8) . .
C30 Rh1 C26 97.80(9) . .
N1 Rh1 C31 92.03(8) . .
C30 Rh1 C31 38.98(9) . .
C26 Rh1 C31 81.90(9) . .
N1 Rh1 C27 161.50(8) . .
C30 Rh1 C27 80.86(9) . .
C26 Rh1 C27 37.65(8) . .
C31 Rh1 C27 89.39(9) . .
N1 Rh1 P1 85.56(5) . 3_655
C30 Rh1 P1 121.79(7) . 3_655
C26 Rh1 P1 106.10(6) . 3_655
C31 Rh1 P1 160.75(7) . 3_655
C27 Rh1 P1 87.04(7) . 3_655
N1 Rh1 N2 80.51(7) . .
C30 Rh1 N2 141.02(8) . .
C26 Rh1 N2 82.97(7) . .
C31 Rh1 N2 103.69(8) . .
C27 Rh1 N2 117.03(7) . .
P1 Rh1 N2 94.76(5) 3_655 .

loop_
_geom_bond_atom_site_label_1
_geom_bond_atom_site_label_2
_geom_bond_distance
_geom_bond_site_symmetry_2
C1 N1 1.339(3) .
C1 C2 1.403(3) .
C2 C3 1.377(3) .
C3 C4 1.411(3) .
C4 C5 1.416(3) .
C4 C11 1.433(3) .
C5 C6 1.416(3) .
C5 C12 1.507(3) .
C6 C7 1.407(3) .
C6 C10 1.439(3) .
C7 C8 1.376(3) .
C8 C9 1.418(3) .
C9 N2 1.326(3) .
C10 N2 1.350(3) .
C10 C11 1.392(3) .
C11 N1 1.359(3) .
C12 C13 1.540(3) .
C13 P1 1.834(2) .
C14 C15 1.389(3) .
C14 C19 1.408(3) .
C14 P1 1.827(2) .
C15 C16 1.387(4) .
C16 C17 1.374(5) .
C17 C18 1.366(4) .
C18 C19 1.374(3) .
C20 C21 1.393(3) .
C20 C25 1.397(3) .
C20 P1 1.828(2) .
C21 C22 1.388(3) .
C22 C23 1.378(4) .
C23 C24 1.380(4) .
C24 C25 1.385(3) .
C26 C27 1.391(3) .
C26 C33 1.508(3) .
C26 Rh1 2.133(2) .
C27 C28 1.519(3) .
C27 Rh1 2.177(2) .
C28 C29 1.529(3) .
C29 C30 1.517(3) .
C30 C31 1.416(3) .
C30 Rh1 2.108(2) .
C31 C32 1.522(3) .
C31 Rh1 2.137(2) .
C32 C33 1.536(3) .
N1 Rh1 2.0962(18) .
N2 Rh1 2.4582(19) .
P1 Rh1 2.3744(9) 3_655
Rh1 P1 2.3744(9) 3_655
